data_7202784
loop_
_publ_author_name
'Hu, Chunhua'
'Kalf, Irmgard'
'Englert, Ulli'

_publ_section_title
;
 Pyridine complexes of mercury(ii)halides: Implications of a soft metal
 center for crystal engineering.
;
_journal_issue 7
_journal_name_full CrystEngComm
_journal_page_first 603
_journal_paper_doi 10.1039/b701907f
_journal_volume 9
_journal_year 2007
_chemical_formula_sum 'C5 H3 Cl2 Hg I2 N'
_chemical_formula_weight 602.37
_chemical_name_common 'Compound 7'
_chemical_name_systematic
;
?
;
_space_group_IT_number 15
_symmetry_cell_setting monoclinic
_symmetry_space_group_name_Hall '-C 2yc'
_symmetry_space_group_name_H-M 'C 1 2/c 1'
_atom_sites_solution_hydrogens geom
_atom_sites_solution_primary direct
_atom_sites_solution_secondary difmap
_cell_angle_alpha 90.00
_cell_angle_beta 115.470(4)
_cell_angle_gamma 90.00
_cell_formula_units_Z 8
_cell_length_a 30.270(7)
_cell_length_b 4.2661(10)
_cell_length_c 18.671(4)
_cell_measurement_reflns_used 10928
_cell_measurement_temperature 110(2)
_cell_measurement_theta_max 28.33
_cell_measurement_theta_min 2.23
_cell_volume 2176.7(9)
_computing_cell_refinement 'SMART (Bruker, 2001)'
_computing_data_collection 'SMART (Bruker, 2001)'
_computing_data_reduction 'SAINT+ (Bruker, 1999)'
_computing_molecular_graphics 'PLATON (Spek, 2003)'
_computing_publication_material 'SHELXTL (Sheldrick, 1998)'
_computing_structure_refinement 'SHELXTL (Sheldrick, 1998)'
_computing_structure_solution 'SHELXTL (Sheldrick, 1998)'
_diffrn_ambient_temperature 110(2)
_diffrn_measured_fraction_theta_full 0.997
_diffrn_measured_fraction_theta_max 0.997
_diffrn_measurement_device_type 'Bruker SMART APEX CCD diffractometer'
_diffrn_measurement_method 'omega scans'
_diffrn_radiation_monochromator graphite
_diffrn_radiation_source 'fine-focus sealed tube'
_diffrn_radiation_type MoK\a
_diffrn_radiation_wavelength 0.71073
_diffrn_reflns_av_R_equivalents 0.0515
_diffrn_reflns_av_sigmaI/netI 0.0483
_diffrn_reflns_limit_h_max 40
_diffrn_reflns_limit_h_min -40
_diffrn_reflns_limit_k_max 5
_diffrn_reflns_limit_k_min -5
_diffrn_reflns_limit_l_max 24
_diffrn_reflns_limit_l_min -24
_diffrn_reflns_number 10928
_diffrn_reflns_theta_full 28.33
_diffrn_reflns_theta_max 28.33
_diffrn_reflns_theta_min 2.23
_diffrn_standards_decay_% 0
_exptl_absorpt_coefficient_mu 20.249
_exptl_absorpt_correction_T_max 0.545
_exptl_absorpt_correction_T_min 0.246
_exptl_absorpt_correction_type multi-scan
_exptl_absorpt_process_details SADABS
_exptl_crystal_colour colourless
_exptl_crystal_density_diffrn 3.676
_exptl_crystal_density_method 'not measured'
_exptl_crystal_description needle
_exptl_crystal_F_000 2080
_exptl_crystal_size_max 0.48
_exptl_crystal_size_mid 0.05
_exptl_crystal_size_min 0.03
_refine_diff_density_max 2.651
_refine_diff_density_min -1.640
_refine_diff_density_rms 0.275
_refine_ls_extinction_method none
_refine_ls_goodness_of_fit_ref 1.037
_refine_ls_hydrogen_treatment constr
_refine_ls_matrix_type full
_refine_ls_number_parameters 100
_refine_ls_number_reflns 2713
_refine_ls_number_restraints 0
_refine_ls_restrained_S_all 1.037
_refine_ls_R_factor_all 0.0433
_refine_ls_R_factor_gt 0.0341
_refine_ls_shift/su_max 0.001
_refine_ls_shift/su_mean 0.000
_refine_ls_structure_factor_coef Fsqd
_refine_ls_weighting_details 'calc w=1/[\s^2^(Fo^2^)+(0.0284P)^2^+0.0000P] where P=(Fo^2^+2Fc^2^)/3'
_refine_ls_weighting_scheme calc
_refine_ls_wR_factor_gt 0.0689
_refine_ls_wR_factor_ref 0.0716
_reflns_number_gt 2301
_reflns_number_total 2713
_reflns_threshold_expression >2sigma(I)
_cod_data_source_file b701907f.txt
_cod_data_source_block hc188
_cod_original_sg_symbol_H-M C2/c
_cod_database_code 7202784

loop_
_symmetry_equiv_pos_as_xyz
'x, y, z'
'-x, y, -z+1/2'
'x+1/2, y+1/2, z'
'-x+1/2, y+1/2, -z+1/2'
'-x, -y, -z'
'x, -y, z-1/2'
'-x+1/2, -y+1/2, -z'
'x+1/2, -y+1/2, z-1/2'

loop_
_atom_site_label
_atom_site_type_symbol
_atom_site_fract_x
_atom_site_fract_y
_atom_site_fract_z
_atom_site_U_iso_or_equiv
_atom_site_adp_type
_atom_site_occupancy
_atom_site_symmetry_multiplicity
_atom_site_calc_flag
_atom_site_refinement_flags
_atom_site_disorder_assembly
_atom_site_disorder_group
Hg Hg 0.105962(10) 0.40592(7) 0.480893(16) 0.01890(9) Uani 1 1 d . . .
I1 I 0.183298(17) 0.09447(11) 0.49098(3) 0.01915(12) Uani 1 1 d . . .
I2 I 0.032982(17) 0.81160(11) 0.42816(3) 0.01969(12) Uani 1 1 d . . .
Cl1 Cl 0.22902(7) 0.0785(5) 0.82265(11) 0.0256(4) Uani 1 1 d . . .
Cl2 Cl 0.06535(7) 0.7503(5) 0.76166(11) 0.0265(4) Uani 1 1 d . . .
N N 0.1233(2) 0.3994(14) 0.6246(3) 0.0172(13) Uani 1 1 d . . .
C1 C 0.1636(3) 0.2595(18) 0.6779(4) 0.0186(15) Uani 1 1 d . . .
H1 H 0.1851 0.1504 0.6591 0.024 Uiso 1 1 calc R . .
C2 C 0.1759(3) 0.2622(17) 0.7572(4) 0.0169(15) Uani 1 1 d . . .
C3 C 0.1465(3) 0.4152(18) 0.7867(4) 0.0202(16) Uani 1 1 d . . .
H3 H 0.1549 0.4225 0.8436 0.026 Uiso 1 1 calc R . .
C4 C 0.1049(3) 0.5559(18) 0.7308(4) 0.0198(16) Uani 1 1 d . . .
C5 C 0.0942(3) 0.5519(17) 0.6516(4) 0.0184(15) Uani 1 1 d . . .
H5 H 0.0649 0.6611 0.6139 0.024 Uiso 1 1 calc R . .

loop_
_atom_site_aniso_label
_atom_site_aniso_U_11
_atom_site_aniso_U_22
_atom_site_aniso_U_33
_atom_site_aniso_U_23
_atom_site_aniso_U_13
_atom_site_aniso_U_12
Hg 0.01860(16) 0.01927(16) 0.01720(14) 0.00091(11) 0.00615(12) 0.00512(12)
I1 0.0167(2) 0.0185(3) 0.0212(2) -0.00153(19) 0.0072(2) 0.00153(19)
I2 0.0148(2) 0.0141(2) 0.0267(3) 0.00145(19) 0.0056(2) 0.00074(19)
Cl1 0.0186(9) 0.0316(11) 0.0215(9) 0.0034(8) 0.0039(8) 0.0054(8)
Cl2 0.0250(10) 0.0345(12) 0.0218(9) 0.0018(8) 0.0117(8) 0.0087(9)
N 0.022(3) 0.018(3) 0.015(3) -0.002(2) 0.011(3) 0.001(3)
C1 0.021(4) 0.023(4) 0.013(3) -0.002(3) 0.008(3) -0.002(3)
C2 0.012(3) 0.017(4) 0.018(4) 0.001(3) 0.003(3) -0.002(3)
C3 0.019(4) 0.026(4) 0.015(3) 0.001(3) 0.006(3) -0.003(3)
C4 0.013(4) 0.021(4) 0.026(4) -0.002(3) 0.009(3) -0.005(3)
C5 0.018(4) 0.017(4) 0.017(3) 0.002(3) 0.004(3) -0.004(3)

loop_
_atom_type_symbol
_atom_type_description
_atom_type_scat_dispersion_real
_atom_type_scat_dispersion_imag
_atom_type_scat_source
C C 0.0033 0.0016 'International Tables Vol C Tables 4.2.6.8 and 6.1.1.4'
H H 0.0000 0.0000 'International Tables Vol C Tables 4.2.6.8 and 6.1.1.4'
N N 0.0061 0.0033 'International Tables Vol C Tables 4.2.6.8 and 6.1.1.4'
Cl Cl 0.1484 0.1585 'International Tables Vol C Tables 4.2.6.8 and 6.1.1.4'
I I -0.4742 1.8119 'International Tables Vol C Tables 4.2.6.8 and 6.1.1.4'
Hg Hg -2.3894 9.2266 'International Tables Vol C Tables 4.2.6.8 and 6.1.1.4'

loop_
_geom_angle_atom_site_label_1
_geom_angle_atom_site_label_2
_geom_angle_atom_site_label_3
_geom_angle
_geom_angle_site_symmetry_1
_geom_angle_site_symmetry_3
_geom_angle_publ_flag
N Hg I1 98.50(14) . . ?
N Hg I2 99.39(14) . . ?
I1 Hg I2 159.21(2) . . ?
N Hg I2 96.83(14) . 1_545 ?
I1 Hg I2 95.54(2) . 1_545 ?
I2 Hg I2 92.75(2) . 1_545 ?
N Hg I1 96.75(14) . 1_565 ?
I1 Hg I1 82.73(2) . 1_565 ?
I2 Hg I1 84.75(2) . 1_565 ?
I2 Hg I1 166.421(15) 1_545 1_565 ?
N Hg Cl2 167.51(14) . 6_565 ?
I1 Hg Cl2 81.59(3) . 6_565 ?
I2 Hg Cl2 83.21(4) . 6_565 ?
I2 Hg Cl2 70.78(3) 1_545 6_565 ?
I1 Hg Cl2 95.65(3) 1_565 6_565 ?
Hg I2 Hg 92.75(2) . 1_565 ?
C1 N C5 117.9(6) . . ?
C1 N Hg 120.4(4) . . ?
C5 N Hg 121.6(5) . . ?
N C1 C2 122.8(7) . . ?
N C1 H1 118.6 . . ?
C2 C1 H1 118.6 . . ?
C1 C2 C3 120.7(7) . . ?
C1 C2 Cl1 120.0(6) . . ?
C3 C2 Cl1 119.3(6) . . ?
C4 C3 C2 115.8(7) . . ?
C4 C3 H3 122.1 . . ?
C2 C3 H3 122.1 . . ?
C5 C4 C3 121.7(7) . . ?
C5 C4 Cl2 118.9(6) . . ?
C3 C4 Cl2 119.3(6) . . ?
N C5 C4 121.1(7) . . ?
N C5 H5 119.4 . . ?
C4 C5 H5 119.4 . . ?

loop_
_geom_bond_atom_site_label_1
_geom_bond_atom_site_label_2
_geom_bond_distance
_geom_bond_site_symmetry_2
_geom_bond_publ_flag
Hg N 2.502(6) . ?
Hg I1 2.6271(7) . ?
Hg I2 2.6408(7) . ?
Hg I2 3.2260(8) 1_545 ?
Hg I1 3.7101(9) 1_565 ?
Hg Cl2 3.792(2) 6_565 ?
I2 Hg 3.2260(8) 1_565 ?
Cl1 C2 1.732(7) . ?
Cl2 C4 1.746(8) . ?
N C1 1.338(9) . ?
N C5 1.355(9) . ?
C1 C2 1.362(10) . ?
C1 H1 0.9800 . ?
C2 C3 1.394(10) . ?
C3 C4 1.380(10) . ?
C3 H3 0.9800 . ?
C4 C5 1.371(10) . ?
C5 H5 0.9800 . ?

loop_
_geom_torsion_atom_site_label_1
_geom_torsion_atom_site_label_2
_geom_torsion_atom_site_label_3
_geom_torsion_atom_site_label_4
_geom_torsion
_geom_torsion_site_symmetry_1
_geom_torsion_site_symmetry_2
_geom_torsion_site_symmetry_3
_geom_torsion_site_symmetry_4
_geom_torsion_publ_flag
I1 Hg N C1 0.1(6) . . . . ?
I1 Hg N C2 3.2(6) . . . . ?
I2 Hg N C1 -169.2(5) . . . . ?
I2 Hg N C2 -166.2(6) . . . . ?
